data_7120063
loop_
_publ_author_name
'Zhang, Junliang'
'Wu, Xingxing'
'Zhou, Wei'
'Wu, Hai-Hong'

_publ_section_title
;
 Enantioselective [3+2] Cycloaddition of Azomethine Ylides and Aldehydes
 via Ni/Bis(oxazoline)-Catalyzed Ring Opening of N-Tosylaziridines through
 Chirality Transfer Approach
;
_journal_name_full 'Chem. Commun.'
_journal_paper_doi 10.1039/C7CC02906C
_journal_year 2017
_chemical_absolute_configuration ad
_chemical_formula_sum 'C35 H42 Br N O7 S'
_chemical_formula_weight 700.67
_chemical_name_systematic
;
?
;
_space_group_IT_number 19
_symmetry_cell_setting orthorhombic
_symmetry_space_group_name_Hall 'P 2ac 2ab'
_symmetry_space_group_name_H-M 'P 21 21 21'
_atom_sites_solution_hydrogens geom
_atom_sites_solution_primary direct
_atom_sites_solution_secondary difmap
_audit_creation_method SHELXL-97
_audit_update_record
;
2012-08-08 deposited with the CCDC.
2017-05-03 downloaded from the CCDC.
;
_cell_angle_alpha 90.00
_cell_angle_beta 90.00
_cell_angle_gamma 90.00
_cell_formula_units_Z 4
_cell_length_a 9.1322(5)
_cell_length_b 13.2783(8)
_cell_length_c 29.9295(17)
_cell_measurement_temperature 296(2)
_cell_volume 3629.3(4)
_computing_structure_refinement 'SHELXL-97 (Sheldrick, 2008)'
_computing_structure_solution 'SHELXS-97 (Sheldrick, 2008)'
_diffrn_ambient_temperature 296(2)
_diffrn_measured_fraction_theta_full 0.999
_diffrn_measured_fraction_theta_max 0.999
_diffrn_radiation_monochromator graphite
_diffrn_radiation_source 'fine-focus sealed tube'
_diffrn_radiation_type MoK\a
_diffrn_radiation_wavelength 0.71073
_diffrn_reflns_av_R_equivalents 0.0618
_diffrn_reflns_av_sigmaI/netI 0.0506
_diffrn_reflns_limit_h_max 10
_diffrn_reflns_limit_h_min -10
_diffrn_reflns_limit_k_max 15
_diffrn_reflns_limit_k_min -15
_diffrn_reflns_limit_l_max 35
_diffrn_reflns_limit_l_min -35
_diffrn_reflns_number 42622
_diffrn_reflns_theta_full 25.01
_diffrn_reflns_theta_max 25.01
_diffrn_reflns_theta_min 2.05
_exptl_absorpt_coefficient_mu 1.235
_exptl_absorpt_correction_T_max 0.7728
_exptl_absorpt_correction_T_min 0.6788
_exptl_absorpt_correction_type multi-scan
_exptl_crystal_colour colorless
_exptl_crystal_density_diffrn 1.282
_exptl_crystal_density_method 'not measured'
_exptl_crystal_description block
_exptl_crystal_F_000 1464
_exptl_crystal_size_max 0.34
_exptl_crystal_size_mid 0.28
_exptl_crystal_size_min 0.22
_refine_diff_density_max 0.486
_refine_diff_density_min -0.448
_refine_diff_density_rms 0.039
_refine_ls_abs_structure_details 'Flack H D (1983), Acta Cryst. A39, 876-881'
_refine_ls_abs_structure_Flack -0.005(10)
_refine_ls_extinction_method none
_refine_ls_goodness_of_fit_ref 1.015
_refine_ls_hydrogen_treatment constr
_refine_ls_matrix_type full
_refine_ls_number_parameters 406
_refine_ls_number_reflns 6397
_refine_ls_number_restraints 24
_refine_ls_restrained_S_all 1.014
_refine_ls_R_factor_all 0.0745
_refine_ls_R_factor_gt 0.0446
_refine_ls_shift/su_max 0.000
_refine_ls_shift/su_mean 0.000
_refine_ls_structure_factor_coef Fsqd
_refine_ls_weighting_details 'calc w=1/[\s^2^(Fo^2^)+(0.0411P)^2^+1.4120P] where P=(Fo^2^+2Fc^2^)/3'
_refine_ls_weighting_scheme calc
_refine_ls_wR_factor_gt 0.0959
_refine_ls_wR_factor_ref 0.1088
_reflns_number_gt 4518
_reflns_number_total 6397
_reflns_threshold_expression >2sigma(I)
_cod_data_source_file c7cc02906c2.cif
_cod_data_source_block z
_cod_original_sg_symbol_H-M P2(1)2(1)2(1)
_cod_database_code 7120063

loop_
_symmetry_equiv_pos_as_xyz
'x, y, z'
'-x+1/2, -y, z+1/2'
'-x, y+1/2, -z+1/2'
'x+1/2, -y+1/2, -z'

loop_
_atom_site_label
_atom_site_type_symbol
_atom_site_fract_x
_atom_site_fract_y
_atom_site_fract_z
_atom_site_U_iso_or_equiv
_atom_site_adp_type
_atom_site_occupancy
_atom_site_symmetry_multiplicity
_atom_site_calc_flag
_atom_site_refinement_flags
Br1 Br 0.77026(7) 0.17783(4) 0.83370(3) 0.1247(3) Uani 1 1 d .
S1 S 0.19146(11) 0.51529(7) 0.81530(3) 0.0515(2) Uani 1 1 d .
O1 O 0.0376(3) 0.5283(2) 0.81009(9) 0.0681(8) Uani 1 1 d .
O2 O 0.2916(3) 0.58237(18) 0.79461(8) 0.0689(8) Uani 1 1 d .
O3 O 0.0495(4) 0.3717(2) 0.90306(11) 0.0846(10) Uani 1 1 d .
O4 O -0.0541(3) 0.47031(18) 0.95405(8) 0.0584(7) Uani 1 1 d .
O5 O 0.0683(3) 0.70321(17) 0.86926(8) 0.0550(7) Uani 1 1 d .
O6 O -0.1294(3) 0.6146(2) 0.88974(9) 0.0649(7) Uani 1 1 d .
O7 O 0.3496(3) 0.53851(19) 0.93306(8) 0.0568(7) Uani 1 1 d .
N1 N 0.2221(3) 0.5176(2) 0.86925(9) 0.0445(7) Uani 1 1 d .
C1 C 0.2206(4) 0.5971(3) 0.93771(12) 0.0505(9) Uani 1 1 d .
H1A H 0.2434 0.6645 0.9264 0.061 Uiso 1 1 calc R
C2 C 0.1141(4) 0.5473(2) 0.90329(11) 0.0446(8) Uani 1 1 d .
C3 C 0.3738(4) 0.5301(3) 0.88662(12) 0.0505(9) Uani 1 1 d .
H3A H 0.4162 0.5927 0.8751 0.061 Uiso 1 1 calc R
C4 C 0.4725(4) 0.4437(3) 0.87610(11) 0.0466(9) Uani 1 1 d .
C5 C 0.4303(4) 0.3451(3) 0.88430(12) 0.0581(10) Uani 1 1 d .
H5A H 0.3411 0.3321 0.8982 0.070 Uiso 1 1 calc R
C6 C 0.5191(5) 0.2672(3) 0.87205(15) 0.0694(12) Uani 1 1 d .
H6A H 0.4907 0.2010 0.8773 0.083 Uiso 1 1 calc R
C7 C 0.6518(5) 0.2877(3) 0.85175(13) 0.0666(12) Uani 1 1 d .
C8 C 0.6979(4) 0.3836(3) 0.84482(13) 0.0620(10) Uani 1 1 d .
H8A H 0.7889 0.3962 0.8320 0.074 Uiso 1 1 calc R
C9 C 0.6080(4) 0.4615(3) 0.85701(12) 0.0542(9) Uani 1 1 d .
H9A H 0.6385 0.5275 0.8524 0.065 Uiso 1 1 calc R
C10 C 0.2379(4) 0.3939(3) 0.79670(12) 0.0502(9) Uani 1 1 d .
C11 C 0.1461(4) 0.3149(3) 0.80544(14) 0.0686(11) Uani 1 1 d .
H11A H 0.0614 0.3247 0.8221 0.082 Uiso 1 1 calc R
C12 C 0.1807(6) 0.2205(3) 0.78917(17) 0.0862(15) Uani 1 1 d .
H12A H 0.1180 0.1669 0.7948 0.103 Uiso 1 1 calc R
C13 C 0.3052(5) 0.2044(3) 0.76494(15) 0.0762(13) Uani 1 1 d .
C14 C 0.3955(5) 0.2842(3) 0.75676(14) 0.0702(12) Uani 1 1 d .
H14A H 0.4808 0.2740 0.7404 0.084 Uiso 1 1 calc R
C15 C 0.3633(4) 0.3793(3) 0.77205(12) 0.0553(10) Uani 1 1 d .
H15A H 0.4254 0.4330 0.7658 0.066 Uiso 1 1 calc R
C16 C 0.1797(4) 0.6089(3) 0.98590(13) 0.0571(10) Uani 1 1 d .
C17 C 0.2291(5) 0.5436(4) 1.01804(14) 0.0721(12) Uani 1 1 d .
H17A H 0.2849 0.4879 1.0100 0.087 Uiso 1 1 calc R
C18 C 0.1954(5) 0.5607(4) 1.06278(15) 0.0912(16) Uani 1 1 d .
H18A H 0.2296 0.5162 1.0844 0.109 Uiso 1 1 calc R
C19 C 0.1125(5) 0.6423(5) 1.07570(17) 0.0908(17) Uani 1 1 d .
C20 C 0.0629(6) 0.7049(5) 1.0432(2) 0.1016(18) Uani 1 1 d .
H20A H 0.0046 0.7596 1.0510 0.122 Uiso 1 1 calc R
C21 C 0.0967(6) 0.6893(4) 0.99906(16) 0.0822(14) Uani 1 1 d .
H21A H 0.0625 0.7344 0.9777 0.099 Uiso 1 1 calc R
C22 C 0.0341(4) 0.4525(3) 0.92030(13) 0.0535(9) Uani 1 1 d .
C23 C -0.1551(5) 0.3887(4) 0.96505(15) 0.0757(13) Uani 1 1 d .
H23A H -0.1005 0.3277 0.9713 0.091 Uiso 1 1 calc R
H23B H -0.2195 0.3758 0.9399 0.091 Uiso 1 1 calc R
C24 C -0.2436(5) 0.4179(3) 1.00504(13) 0.0708(12) Uani 1 1 d U
C25 C -0.3574(9) 0.3338(6) 1.0110(2) 0.171(3) Uani 1 1 d U
H25A H -0.3082 0.2707 1.0154 0.257 Uiso 1 1 calc R
H25B H -0.4176 0.3297 0.9848 0.257 Uiso 1 1 calc R
H25C H -0.4177 0.3483 1.0365 0.257 Uiso 1 1 calc R
C26 C -0.1481(7) 0.4210(5) 1.04496(16) 0.119(2) Uani 1 1 d U
H26A H -0.0778 0.4743 1.0417 0.179 Uiso 1 1 calc R
H26B H -0.0979 0.3579 1.0480 0.179 Uiso 1 1 calc R
H26C H -0.2067 0.4329 1.0711 0.179 Uiso 1 1 calc R
C27 C -0.3188(6) 0.5177(5) 0.99778(19) 0.120(2) Uani 1 1 d U
H27A H -0.2466 0.5698 0.9948 0.180 Uiso 1 1 calc R
H27B H -0.3809 0.5322 1.0228 0.180 Uiso 1 1 calc R
H27C H -0.3769 0.5145 0.9711 0.180 Uiso 1 1 calc R
C28 C 0.0007(4) 0.6238(3) 0.88646(12) 0.0483(9) Uani 1 1 d .
C29 C -0.0278(4) 0.7772(3) 0.84851(14) 0.0629(11) Uani 1 1 d .
H29A H -0.0978 0.8019 0.8703 0.076 Uiso 1 1 calc R
H29B H -0.0816 0.7462 0.8242 0.076 Uiso 1 1 calc R
C30 C 0.0629(4) 0.8636(3) 0.83092(13) 0.0573(10) Uani 1 1 d .
C31 C 0.1439(7) 0.9149(4) 0.86891(19) 0.1067(19) Uani 1 1 d .
H31A H 0.0748 0.9374 0.8909 0.160 Uiso 1 1 calc R
H31B H 0.1973 0.9717 0.8575 0.160 Uiso 1 1 calc R
H31C H 0.2109 0.8681 0.8823 0.160 Uiso 1 1 calc R
C32 C 0.1726(7) 0.8266(4) 0.79625(18) 0.1094(19) Uani 1 1 d .
H32A H 0.1212 0.7951 0.7720 0.164 Uiso 1 1 calc R
H32B H 0.2378 0.7788 0.8098 0.164 Uiso 1 1 calc R
H32C H 0.2281 0.8827 0.7851 0.164 Uiso 1 1 calc R
C33 C -0.0430(6) 0.9384(3) 0.81013(17) 0.0905(15) Uani 1 1 d .
H33A H -0.1115 0.9608 0.8324 0.136 Uiso 1 1 calc R
H33B H -0.0950 0.9066 0.7861 0.136 Uiso 1 1 calc R
H33C H 0.0105 0.9952 0.7988 0.136 Uiso 1 1 calc R
C34 C 0.3408(7) 0.0995(4) 0.7478(2) 0.132(3) Uani 1 1 d .
H34A H 0.2647 0.0537 0.7566 0.199 Uiso 1 1 calc R
H34B H 0.4323 0.0776 0.7602 0.199 Uiso 1 1 calc R
H34C H 0.3478 0.1009 0.7158 0.199 Uiso 1 1 calc R
C35 C 0.0762(6) 0.6601(6) 1.12522(17) 0.139(3) Uani 1 1 d .
H35A H 0.0198 0.7207 1.1282 0.208 Uiso 1 1 calc R
H35B H 0.1654 0.6665 1.1420 0.208 Uiso 1 1 calc R
H35C H 0.0207 0.6041 1.1365 0.208 Uiso 1 1 calc R

loop_
_atom_site_aniso_label
_atom_site_aniso_U_11
_atom_site_aniso_U_22
_atom_site_aniso_U_33
_atom_site_aniso_U_23
_atom_site_aniso_U_13
_atom_site_aniso_U_12
Br1 0.1042(5) 0.0872(4) 0.1826(7) 0.0082(4) 0.0648(4) 0.0410(3)
S1 0.0535(6) 0.0509(5) 0.0501(5) -0.0016(4) 0.0002(4) 0.0102(4)
O1 0.0575(17) 0.0820(18) 0.0650(17) -0.0157(15) -0.0128(14) 0.0239(14)
O2 0.092(2) 0.0523(15) 0.0628(17) 0.0120(12) 0.0170(16) 0.0057(15)
O3 0.104(2) 0.0483(16) 0.101(2) -0.0057(16) 0.046(2) -0.0009(16)
O4 0.0571(16) 0.0590(15) 0.0590(16) 0.0007(13) 0.0182(13) 0.0006(13)
O5 0.0464(15) 0.0408(14) 0.0777(18) 0.0113(12) -0.0017(13) 0.0059(12)
O6 0.0377(17) 0.0678(17) 0.089(2) 0.0097(15) 0.0017(14) 0.0042(13)
O7 0.0446(14) 0.0715(17) 0.0542(16) -0.0087(13) -0.0047(12) 0.0131(13)
N1 0.0368(16) 0.0505(16) 0.0463(16) -0.0019(13) 0.0005(13) 0.0095(14)
C1 0.045(2) 0.050(2) 0.057(2) -0.0047(17) -0.0026(18) 0.0072(18)
C2 0.040(2) 0.0416(19) 0.052(2) -0.0043(16) 0.0015(17) 0.0046(15)
C3 0.045(2) 0.053(2) 0.053(2) 0.0003(18) 0.0027(17) 0.0060(18)
C4 0.041(2) 0.055(2) 0.044(2) 0.0027(16) 0.0024(17) 0.0102(17)
C5 0.051(2) 0.068(3) 0.056(2) 0.013(2) 0.0171(19) 0.011(2)
C6 0.069(3) 0.057(2) 0.082(3) 0.017(2) 0.019(2) 0.014(2)
C7 0.055(3) 0.078(3) 0.067(3) 0.006(2) 0.010(2) 0.024(2)
C8 0.043(2) 0.073(3) 0.070(3) 0.002(2) 0.015(2) 0.010(2)
C9 0.041(2) 0.066(2) 0.055(2) 0.0056(19) 0.0014(18) 0.0026(19)
C10 0.045(2) 0.056(2) 0.049(2) -0.0061(17) 0.0013(18) 0.0026(19)
C11 0.053(2) 0.070(3) 0.083(3) -0.018(2) 0.022(2) -0.006(2)
C12 0.081(3) 0.060(3) 0.118(4) -0.026(3) 0.039(3) -0.013(2)
C13 0.078(3) 0.059(3) 0.092(3) -0.027(2) 0.032(3) 0.000(2)
C14 0.062(3) 0.081(3) 0.068(3) -0.013(2) 0.020(2) 0.004(2)
C15 0.052(2) 0.058(2) 0.056(2) -0.0060(19) 0.0073(19) -0.0017(19)
C16 0.053(2) 0.063(2) 0.055(2) -0.016(2) 0.001(2) 0.002(2)
C17 0.060(3) 0.101(3) 0.056(3) -0.011(2) -0.005(2) 0.021(3)
C18 0.067(3) 0.149(5) 0.057(3) -0.003(3) -0.010(3) 0.009(3)
C19 0.055(3) 0.156(5) 0.061(3) -0.036(3) 0.007(3) -0.008(3)
C20 0.086(4) 0.120(5) 0.099(4) -0.054(4) 0.021(4) 0.006(3)
C21 0.088(3) 0.083(3) 0.076(3) -0.018(3) 0.008(3) 0.018(3)
C22 0.047(2) 0.050(2) 0.063(3) 0.0016(19) 0.004(2) 0.0095(18)
C23 0.079(3) 0.075(3) 0.073(3) 0.006(2) 0.014(2) -0.014(3)
C24 0.063(3) 0.098(3) 0.052(2) 0.012(2) 0.008(2) -0.009(2)
C25 0.183(7) 0.195(7) 0.136(5) -0.023(5) 0.087(5) -0.106(6)
C26 0.111(4) 0.183(6) 0.064(3) 0.014(3) -0.006(3) 0.026(4)
C27 0.088(4) 0.161(5) 0.111(4) 0.024(4) 0.030(3) 0.060(4)
C28 0.044(2) 0.045(2) 0.056(2) -0.0024(18) -0.0025(18) 0.0039(17)
C29 0.053(2) 0.056(2) 0.080(3) 0.006(2) -0.013(2) 0.0146(19)
C30 0.063(2) 0.046(2) 0.063(3) 0.0021(18) -0.001(2) 0.0010(18)
C31 0.121(5) 0.082(4) 0.116(4) -0.004(3) -0.032(4) -0.016(3)
C32 0.140(5) 0.075(3) 0.113(4) 0.024(3) 0.045(4) 0.024(3)
C33 0.097(4) 0.068(3) 0.106(4) 0.021(3) -0.013(3) 0.015(3)
C34 0.138(5) 0.069(3) 0.190(6) -0.039(4) 0.086(5) -0.007(3)
C35 0.082(4) 0.254(9) 0.080(4) -0.070(5) 0.017(3) -0.015(5)

loop_
_atom_type_symbol
_atom_type_description
_atom_type_scat_dispersion_real
_atom_type_scat_dispersion_imag
_atom_type_scat_source
C C 0.0033 0.0016 'International Tables Vol C Tables 4.2.6.8 and 6.1.1.4'
H H 0.0000 0.0000 'International Tables Vol C Tables 4.2.6.8 and 6.1.1.4'
N N 0.0061 0.0033 'International Tables Vol C Tables 4.2.6.8 and 6.1.1.4'
O O 0.0106 0.0060 'International Tables Vol C Tables 4.2.6.8 and 6.1.1.4'
S S 0.1246 0.1234 'International Tables Vol C Tables 4.2.6.8 and 6.1.1.4'
Br Br -0.2901 2.4595 'International Tables Vol C Tables 4.2.6.8 and 6.1.1.4'

loop_
_geom_angle_atom_site_label_1
_geom_angle_atom_site_label_2
_geom_angle_atom_site_label_3
_geom_angle
O2 S1 O1 120.80(18)
O2 S1 N1 107.96(16)
O1 S1 N1 105.90(15)
O2 S1 C10 106.39(17)
O1 S1 C10 108.34(18)
N1 S1 C10 106.72(16)
C22 O4 C23 115.3(3)
C28 O5 C29 114.9(3)
C3 O7 C1 105.7(3)
C2 N1 C3 110.6(2)
C2 N1 S1 124.9(2)
C3 N1 S1 120.3(2)
O7 C1 C16 111.0(3)
O7 C1 C2 102.7(2)
C16 C1 C2 121.6(3)
O7 C1 H1A 106.9
C16 C1 H1A 106.9
C2 C1 H1A 106.9
N1 C2 C28 113.7(3)
N1 C2 C22 109.1(3)
C28 C2 C22 109.2(3)
N1 C2 C1 98.8(3)
C28 C2 C1 110.9(3)
C22 C2 C1 115.0(3)
O7 C3 N1 102.0(3)
O7 C3 C4 111.3(3)
N1 C3 C4 113.8(3)
O7 C3 H3A 109.9
N1 C3 H3A 109.9
C4 C3 H3A 109.9
C9 C4 C5 118.9(3)
C9 C4 C3 119.7(3)
C5 C4 C3 121.3(3)
C6 C5 C4 120.2(4)
C6 C5 H5A 119.9
C4 C5 H5A 119.9
C5 C6 C7 119.3(4)
C5 C6 H6A 120.3
C7 C6 H6A 120.3
C8 C7 C6 121.6(4)
C8 C7 Br1 120.1(3)
C6 C7 Br1 118.3(3)
C7 C8 C9 118.8(4)
C7 C8 H8A 120.6
C9 C8 H8A 120.6
C8 C9 C4 121.1(4)
C8 C9 H9A 119.5
C4 C9 H9A 119.5
C11 C10 C15 120.3(3)
C11 C10 S1 119.6(3)
C15 C10 S1 120.0(3)
C10 C11 C12 119.2(4)
C10 C11 H11A 120.4
C12 C11 H11A 120.4
C13 C12 C11 121.4(4)
C13 C12 H12A 119.3
C11 C12 H12A 119.3
C12 C13 C14 118.4(4)
C12 C13 C34 120.1(4)
C14 C13 C34 121.5(4)
C13 C14 C15 121.6(4)
C13 C14 H14A 119.2
C15 C14 H14A 119.2
C14 C15 C10 119.0(4)
C14 C15 H15A 120.5
C10 C15 H15A 120.5
C21 C16 C17 118.3(4)
C21 C16 C1 119.8(4)
C17 C16 C1 121.8(4)
C16 C17 C18 119.9(4)
C16 C17 H17A 120.1
C18 C17 H17A 120.1
C19 C18 C17 121.3(5)
C19 C18 H18A 119.3
C17 C18 H18A 119.3
C20 C19 C18 117.6(4)
C20 C19 C35 121.7(6)
C18 C19 C35 120.7(6)
C19 C20 C21 121.5(5)
C19 C20 H20A 119.3
C21 C20 H20A 119.3
C16 C21 C20 121.3(5)
C16 C21 H21A 119.3
C20 C21 H21A 119.3
O3 C22 O4 124.3(4)
O3 C22 C2 122.2(3)
O4 C22 C2 113.5(3)
O4 C23 C24 109.2(4)
O4 C23 H23A 109.8
C24 C23 H23A 109.8
O4 C23 H23B 109.8
C24 C23 H23B 109.8
H23A C23 H23B 108.3
C26 C24 C23 109.6(4)
C26 C24 C27 111.1(5)
C23 C24 C27 111.0(4)
C26 C24 C25 109.0(5)
C23 C24 C25 105.7(4)
C27 C24 C25 110.3(5)
C24 C25 H25A 109.5
C24 C25 H25B 109.5
H25A C25 H25B 109.5
C24 C25 H25C 109.5
H25A C25 H25C 109.5
H25B C25 H25C 109.5
C24 C26 H26A 109.5
C24 C26 H26B 109.5
H26A C26 H26B 109.5
C24 C26 H26C 109.5
H26A C26 H26C 109.5
H26B C26 H26C 109.5
C24 C27 H27A 109.5
C24 C27 H27B 109.5
H27A C27 H27B 109.5
C24 C27 H27C 109.5
H27A C27 H27C 109.5
H27B C27 H27C 109.5
O6 C28 O5 125.1(3)
O6 C28 C2 125.0(3)
O5 C28 C2 109.8(3)
O5 C29 C30 109.3(3)
O5 C29 H29A 109.8
C30 C29 H29A 109.8
O5 C29 H29B 109.8
C30 C29 H29B 109.8
H29A C29 H29B 108.3
C29 C30 C31 110.3(4)
C29 C30 C33 106.9(3)
C31 C30 C33 108.9(4)
C29 C30 C32 110.7(3)
C31 C30 C32 109.5(4)
C33 C30 C32 110.5(4)
C30 C31 H31A 109.5
C30 C31 H31B 109.5
H31A C31 H31B 109.5
C30 C31 H31C 109.5
H31A C31 H31C 109.5
H31B C31 H31C 109.5
C30 C32 H32A 109.5
C30 C32 H32B 109.5
H32A C32 H32B 109.5
C30 C32 H32C 109.5
H32A C32 H32C 109.5
H32B C32 H32C 109.5
C30 C33 H33A 109.5
C30 C33 H33B 109.5
H33A C33 H33B 109.5
C30 C33 H33C 109.5
H33A C33 H33C 109.5
H33B C33 H33C 109.5
C13 C34 H34A 109.5
C13 C34 H34B 109.5
H34A C34 H34B 109.5
C13 C34 H34C 109.5
H34A C34 H34C 109.5
H34B C34 H34C 109.5
C19 C35 H35A 109.5
C19 C35 H35B 109.5
H35A C35 H35B 109.5
C19 C35 H35C 109.5
H35A C35 H35C 109.5
H35B C35 H35C 109.5

loop_
_geom_bond_atom_site_label_1
_geom_bond_atom_site_label_2
_geom_bond_distance
Br1 C7 1.894(4)
S1 O2 1.419(3)
S1 O1 1.425(3)
S1 N1 1.639(3)
S1 C10 1.758(4)
O3 C22 1.199(4)
O4 C22 1.313(4)
O4 C23 1.460(5)
O5 C28 1.326(4)
O5 C29 1.456(4)
O6 C28 1.199(4)
O7 C3 1.412(4)
O7 C1 1.419(4)
N1 C2 1.472(4)
N1 C3 1.489(5)
C1 C16 1.498(5)
C1 C2 1.564(5)
C1 H1A 0.9800
C2 C28 1.535(5)
C2 C22 1.542(5)
C3 C4 1.493(5)
C3 H3A 0.9800
C4 C9 1.383(5)
C4 C5 1.386(5)
C5 C6 1.366(5)
C5 H5A 0.9300
C6 C7 1.382(6)
C6 H6A 0.9300
C7 C8 1.357(6)
C8 C9 1.371(5)
C8 H8A 0.9300
C9 H9A 0.9300
C10 C11 1.368(5)
C10 C15 1.376(5)
C11 C12 1.381(6)
C11 H11A 0.9300
C12 C13 1.365(6)
C12 H12A 0.9300
C13 C14 1.365(6)
C13 C34 1.519(6)
C14 C15 1.374(5)
C14 H14A 0.9300
C15 H15A 0.9300
C16 C21 1.368(6)
C16 C17 1.372(6)
C17 C18 1.393(6)
C17 H17A 0.9300
C18 C19 1.377(7)
C18 H18A 0.9300
C19 C20 1.358(8)
C19 C35 1.537(7)
C20 C21 1.372(7)
C20 H20A 0.9300
C21 H21A 0.9300
C23 C24 1.495(6)
C23 H23A 0.9700
C23 H23B 0.9700
C24 C26 1.479(7)
C24 C27 1.508(7)
C24 C25 1.537(7)
C25 H25A 0.9600
C25 H25B 0.9600
C25 H25C 0.9600
C26 H26A 0.9600
C26 H26B 0.9600
C26 H26C 0.9600
C27 H27A 0.9600
C27 H27B 0.9600
C27 H27C 0.9600
C29 C30 1.510(5)
C29 H29A 0.9700
C29 H29B 0.9700
C30 C31 1.518(6)
C30 C33 1.520(5)
C30 C32 1.524(6)
C31 H31A 0.9600
C31 H31B 0.9600
C31 H31C 0.9600
C32 H32A 0.9600
C32 H32B 0.9600
C32 H32C 0.9600
C33 H33A 0.9600
C33 H33B 0.9600
C33 H33C 0.9600
C34 H34A 0.9600
C34 H34B 0.9600
C34 H34C 0.9600
C35 H35A 0.9600
C35 H35B 0.9600
C35 H35C 0.9600

loop_
_geom_torsion_atom_site_label_1
_geom_torsion_atom_site_label_2
_geom_torsion_atom_site_label_3
_geom_torsion_atom_site_label_4
_geom_torsion
O2 S1 N1 C2 119.9(3)
O1 S1 N1 C2 -10.8(3)
C10 S1 N1 C2 -126.1(3)
O2 S1 N1 C3 -35.0(3)
O1 S1 N1 C3 -165.7(3)
C10 S1 N1 C3 79.0(3)
C3 O7 C1 C16 178.1(3)
C3 O7 C1 C2 46.7(3)
C3 N1 C2 C28 127.9(3)
S1 N1 C2 C28 -29.0(4)
C3 N1 C2 C22 -109.9(3)
S1 N1 C2 C22 93.1(3)
C3 N1 C2 C1 10.5(3)
S1 N1 C2 C1 -146.5(2)
O7 C1 C2 N1 -33.4(3)
C16 C1 C2 N1 -158.2(3)
O7 C1 C2 C28 -153.0(3)
C16 C1 C2 C28 82.2(4)
O7 C1 C2 C22 82.5(3)
C16 C1 C2 C22 -42.2(4)
C1 O7 C3 N1 -38.9(3)
C1 O7 C3 C4 -160.5(3)
C2 N1 C3 O7 16.0(3)
S1 N1 C3 O7 174.2(2)
C2 N1 C3 C4 135.9(3)
S1 N1 C3 C4 -65.9(4)
O7 C3 C4 C9 -115.9(4)
N1 C3 C4 C9 129.7(3)
O7 C3 C4 C5 65.4(4)
N1 C3 C4 C5 -49.1(5)
C9 C4 C5 C6 -2.5(6)
C3 C4 C5 C6 176.3(4)
C4 C5 C6 C7 0.5(6)
C5 C6 C7 C8 1.9(7)
C5 C6 C7 Br1 -178.3(3)
C6 C7 C8 C9 -2.2(6)
Br1 C7 C8 C9 178.1(3)
C7 C8 C9 C4 0.1(6)
C5 C4 C9 C8 2.2(5)
C3 C4 C9 C8 -176.6(3)
O2 S1 C10 C11 -169.7(3)
O1 S1 C10 C11 -38.4(4)
N1 S1 C10 C11 75.3(3)
O2 S1 C10 C15 7.9(3)
O1 S1 C10 C15 139.2(3)
N1 S1 C10 C15 -107.2(3)
C15 C10 C11 C12 -0.1(6)
S1 C10 C11 C12 177.5(4)
C10 C11 C12 C13 0.6(7)
C11 C12 C13 C14 -0.4(8)
C11 C12 C13 C34 179.5(5)
C12 C13 C14 C15 -0.4(8)
C34 C13 C14 C15 179.7(5)
C13 C14 C15 C10 0.9(7)
C11 C10 C15 C14 -0.6(6)
S1 C10 C15 C14 -178.2(3)
O7 C1 C16 C21 155.8(4)
C2 C1 C16 C21 -83.4(5)
O7 C1 C16 C17 -21.1(5)
C2 C1 C16 C17 99.8(5)
C21 C16 C17 C18 -0.6(7)
C1 C16 C17 C18 176.3(4)
C16 C17 C18 C19 0.2(7)
C17 C18 C19 C20 0.9(8)
C17 C18 C19 C35 179.9(5)
C18 C19 C20 C21 -1.6(8)
C35 C19 C20 C21 179.4(5)
C17 C16 C21 C20 -0.1(7)
C1 C16 C21 C20 -177.0(5)
C19 C20 C21 C16 1.2(8)
C23 O4 C22 O3 -10.6(6)
C23 O4 C22 C2 167.3(3)
N1 C2 C22 O3 -8.5(5)
C28 C2 C22 O3 116.4(4)
C1 C2 C22 O3 -118.3(4)
N1 C2 C22 O4 173.5(3)
C28 C2 C22 O4 -61.7(4)
C1 C2 C22 O4 63.6(4)
C22 O4 C23 C24 177.7(3)
O4 C23 C24 C26 -68.9(5)
O4 C23 C24 C27 54.3(5)
O4 C23 C24 C25 173.9(5)
C29 O5 C28 O6 -7.5(5)
C29 O5 C28 C2 174.8(3)
N1 C2 C28 O6 128.1(4)
C22 C2 C28 O6 6.0(5)
C1 C2 C28 O6 -121.7(4)
N1 C2 C28 O5 -54.2(4)
C22 C2 C28 O5 -176.3(3)
C1 C2 C28 O5 56.0(4)
C28 O5 C29 C30 179.4(3)
O5 C29 C30 C31 -61.3(4)
O5 C29 C30 C33 -179.5(3)
O5 C29 C30 C32 60.1(5)
